data_7213073
loop_
_publ_author_name
'Heuz\'e, Karine'
'Fourmigu\'e, Marc'
'Batail, Patrick'

_publ_section_title
;
 The crystal chemistry of amide&#x2010;functionalized
 ethylenedithiotetrathiafulvalenes: EDT&#x2010;TTF&#x2010;CONRR&#x2032;
 (R, R&#x2032; = H, Me)
;
_journal_issue 10
_journal_name_full 'Journal of Materials Chemistry'
_journal_page_first 2373
_journal_paper_doi 10.1039/a902852h
_journal_volume 9
_journal_year 1999
_chemical_formula_moiety 'C9 H7 N O S6, 0.75(C4 H8 O)'
_chemical_formula_sum 'C12 H13 N O1.75 S6'
_chemical_formula_weight 391.59
_chemical_name_common 'EDT-TTF-CONH2, 0.75 THF'
_chemical_name_systematic
; 
3-amido-3',4'-ethylenedithiotetrathiafulvalene, THF solvate 
;
_space_group_IT_number 14
_symmetry_cell_setting monoclinic
_symmetry_space_group_name_Hall '-P 2yn'
_symmetry_space_group_name_H-M 'P 1 21/n 1'
_atom_sites_solution_hydrogens geom
_atom_sites_solution_primary direct
_atom_sites_solution_secondary difmap
_audit_creation_method SHELXL
_cell_angle_alpha 90.00
_cell_angle_beta 95.681(11)
_cell_angle_gamma 90.00
_cell_formula_units_Z 8
_cell_length_a 6.3477(6)
_cell_length_b 30.765(3)
_cell_length_c 16.438(2)
_cell_measurement_reflns_used 5000
_cell_measurement_temperature 180(2)
_cell_measurement_theta_max 25.7
_cell_measurement_theta_min 1.8
_cell_volume 3194.4(6)
_computing_cell_refinement 'SELECT (Stoe-IPDS)'
_computing_data_collection 'EXPOSE (Stoe-IPDS)'
_computing_data_reduction 'INTEGRATE (Stoe-IPDS)'
_computing_structure_refinement 'SHELXL-93 (Sheldrick, 1993)'
_computing_structure_solution 'SHELXS-86 (Sheldrick, 1990)'
_diffrn_ambient_temperature 293(2)
_diffrn_detector_area_resol_mean 6.66
_diffrn_measurement_device_type Stoe-IPDS
_diffrn_measurement_method 'Oscillation, phi incr. 0.7'
_diffrn_radiation_detector 'area detector'
_diffrn_radiation_monochromator graphite
_diffrn_radiation_source 'fine-focus sealed tube'
_diffrn_radiation_type MoK\a
_diffrn_radiation_wavelength 0.71073
_diffrn_reflns_av_R_equivalents 0.2173
_diffrn_reflns_av_sigmaI/netI 0.2480
_diffrn_reflns_limit_h_max 7
_diffrn_reflns_limit_h_min -7
_diffrn_reflns_limit_k_max 37
_diffrn_reflns_limit_k_min -37
_diffrn_reflns_limit_l_max 20
_diffrn_reflns_limit_l_min -20
_diffrn_reflns_number 23683
_diffrn_reflns_theta_max 25.91
_diffrn_reflns_theta_min 1.82
_exptl_absorpt_coefficient_mu 0.855
_exptl_absorpt_correction_type none
_exptl_crystal_colour orange
_exptl_crystal_density_diffrn 1.628
_exptl_crystal_density_meas ?
_exptl_crystal_description needle
_exptl_crystal_F_000 1616
_exptl_crystal_size_max 0.4
_exptl_crystal_size_mid 0.06
_exptl_crystal_size_min 0.04
_refine_diff_density_max 0.590
_refine_diff_density_min -0.376
_refine_diff_density_rms 0.103
_refine_ls_extinction_method none
_refine_ls_goodness_of_fit_all 0.827
_refine_ls_goodness_of_fit_obs 1.074
_refine_ls_hydrogen_treatment constr
_refine_ls_matrix_type full
_refine_ls_number_parameters 378
_refine_ls_number_reflns 6153
_refine_ls_number_restraints 0
_refine_ls_restrained_S_all 0.827
_refine_ls_restrained_S_obs 1.074
_refine_ls_R_factor_all 0.1899
_refine_ls_R_factor_obs 0.0689
_refine_ls_shift/esd_max 0.019
_refine_ls_shift/esd_mean 0.001
_refine_ls_structure_factor_coef Fsqd
_refine_ls_weighting_details 'w=1/[\s^2^(Fo^2^)+(0.0427P)^2^+0.0000P] where P=(Fo^2^+2Fc^2^)/3'
_refine_ls_weighting_scheme calc
_refine_ls_wR_factor_all 0.1512
_refine_ls_wR_factor_obs 0.1173
_reflns_number_observed 2399
_reflns_number_total 6153
_reflns_observed_criterion >2sigma(I)
_cod_data_source_file 902852hsup1.cif
_cod_data_source_block AMI
_cod_depositor_comments
;
The following automatic conversions were performed:

'_exptl_crystal_density_meas' value 'not measured' was changed to '?'
- the value is perceived as not measured.

Automatic conversion script
Id: cif_fix_values 3008 2015-01-20 13:52:24Z robertas 

The following automatic conversions were performed:

'_refine_ls_weighting_scheme' value 'calc
w=1/[\s^2^(Fo^2^)+(0.0427P)^2^+0.0000P] where P=(Fo^2^+2Fc^2^)/3' was
changed to 'calc'. New tag '_refine_ls_weighting_details' was
created. The value of the new tag was set to
'w=1/[\s^2^(Fo^2^)+(0.0427P)^2^+0.0000P] where P=(Fo^2^+2Fc^2^)/3'.

Automatic conversion script
Id: cif_fix_values 3143 2015-03-26 13:38:13Z robertas 
;
_cod_original_cell_volume 3194.4(5)
_cod_original_sg_symbol_H-M P2(1)/n
_cod_database_code 7213073

loop_
_symmetry_equiv_pos_as_xyz
'x, y, z'
'-x+1/2, y+1/2, -z+1/2'
'-x, -y, -z'
'x-1/2, -y-1/2, z-1/2'

loop_
_atom_site_aniso_label
_atom_site_aniso_U_11
_atom_site_aniso_U_22
_atom_site_aniso_U_33
_atom_site_aniso_U_23
_atom_site_aniso_U_13
_atom_site_aniso_U_12
S1 0.0285(12) 0.0282(11) 0.0325(11) 0.0120(9) 0.0028(9) -0.0002(9)
S2 0.0309(13) 0.0344(12) 0.0365(12) 0.0151(9) 0.0016(9) -0.0006(10)
S3 0.0303(13) 0.0327(12) 0.0447(12) 0.0175(10) 0.0124(10) 0.0055(10)
S4 0.0349(13) 0.0366(13) 0.0437(13) 0.0207(10) -0.0013(10) -0.0032(11)
S5 0.0385(14) 0.049(2) 0.069(2) 0.0337(12) -0.0045(12) -0.0099(12)
S6 0.0397(14) 0.0497(15) 0.064(2) 0.0374(12) 0.0171(12) 0.0120(12)
C1 0.038(5) 0.022(4) 0.023(4) -0.008(3) -0.001(4) -0.001(4)
C2 0.038(5) 0.022(4) 0.017(4) 0.004(3) 0.002(3) -0.002(4)
C3 0.038(5) 0.028(4) 0.025(4) -0.003(3) 0.010(4) -0.004(4)
C4 0.025(4) 0.021(4) 0.025(4) -0.004(3) -0.002(3) 0.001(3)
C5 0.039(5) 0.022(4) 0.034(4) -0.001(3) 0.010(4) -0.006(4)
C6 0.028(5) 0.036(5) 0.027(4) 0.008(3) 0.011(3) -0.003(4)
C7 0.034(5) 0.036(5) 0.031(4) 0.010(4) 0.007(4) 0.004(4)
C9 0.042(6) 0.074(7) 0.064(6) 0.036(5) 0.017(5) 0.015(6)
C8 0.045(6) 0.096(9) 0.063(7) 0.043(6) -0.003(5) -0.007(6)
O1 0.037(4) 0.034(3) 0.035(3) 0.017(2) -0.014(3) -0.008(3)
N1 0.037(4) 0.029(4) 0.031(4) 0.018(3) -0.007(3) -0.011(3)
S7 0.0283(12) 0.0424(13) 0.0286(11) 0.0151(9) 0.0029(9) -0.0007(10)
S8 0.0305(12) 0.0404(12) 0.0288(11) 0.0136(9) -0.0030(9) -0.0007(10)
S9 0.0361(13) 0.0575(15) 0.0317(11) 0.0214(10) 0.0046(10) -0.0009(12)
S10 0.0340(13) 0.0564(15) 0.0418(13) 0.0296(11) 0.0032(10) 0.0004(12)
S11A 0.057(3) 0.080(5) 0.046(3) 0.037(3) -0.002(2) -0.025(3)
S11B 0.040(6) 0.082(14) 0.061(10) 0.044(10) 0.027(6) 0.021(7)
S12 0.058(2) 0.064(2) 0.057(2) 0.0381(13) -0.0014(13) 0.0001(14)
C10 0.036(5) 0.027(4) 0.021(4) 0.003(3) -0.003(4) -0.001(4)
C11 0.035(5) 0.031(5) 0.018(4) -0.003(3) 0.003(3) -0.001(4)
C12 0.031(5) 0.033(5) 0.019(4) 0.009(3) -0.001(3) -0.007(4)
C13 0.036(5) 0.026(4) 0.023(4) -0.002(3) 0.004(3) -0.006(4)
C14 0.036(5) 0.032(5) 0.019(4) 0.006(3) 0.008(3) -0.004(4)
C15 0.050(7) 0.087(8) 0.043(6) 0.037(5) 0.004(5) -0.011(6)
C16 0.037(5) 0.049(6) 0.032(4) 0.025(4) 0.006(4) 0.002(4)
C18 0.076(10) 0.248(21) 0.100(10) 0.100(12) 0.025(8) -0.007(12)
N2 0.045(4) 0.042(4) 0.023(3) 0.016(3) -0.006(3) -0.008(4)
O2 0.032(3) 0.036(3) 0.029(3) 0.004(2) -0.010(2) -0.004(3)
O3 0.062(5) 0.053(4) 0.048(4) -0.017(3) 0.004(3) -0.016(4)
C19 0.062(8) 0.076(9) 0.098(9) -0.023(7) -0.004(7) -0.007(6)
C20 0.146(15) 0.120(13) 0.098(11) -0.021(9) -0.058(10) -0.017(11)
C21 0.100(9) 0.068(8) 0.058(7) -0.020(6) 0.018(7) -0.024(7)
C22 0.126(14) 0.231(21) 0.075(10) -0.025(11) 0.012(10) -0.061(14)

loop_
_atom_site_label
_atom_site_type_symbol
_atom_site_fract_x
_atom_site_fract_y
_atom_site_fract_z
_atom_site_U_iso_or_equiv
_atom_site_thermal_displace_type
_atom_site_occupancy
_atom_site_calc_flag
_atom_site_refinement_flags
S1 S 0.7691(3) 0.14574(6) 0.35970(11) 0.0297(5) Uani 1 d .
S2 S 0.3115(3) 0.15539(7) 0.30930(12) 0.0340(5) Uani 1 d .
S3 S 0.8689(3) 0.21927(7) 0.22873(12) 0.0353(5) Uani 1 d .
S4 S 0.4159(3) 0.22872(7) 0.17741(12) 0.0388(6) Uani 1 d .
S5 S 0.9835(4) 0.30535(8) 0.1687(2) 0.0529(7) Uani 1 d .
S6 S 0.4721(4) 0.31688(8) 0.10267(15) 0.0504(7) Uani 1 d .
C1 C 0.6945(13) 0.0815(2) 0.4661(4) 0.028(2) Uani 1 d .
C2 C 0.5918(12) 0.1123(2) 0.4047(4) 0.026(2) Uani 1 d .
C3 C 0.3859(13) 0.1169(2) 0.3807(4) 0.030(2) Uani 1 d .
H3 H 0.2858(13) 0.0994(2) 0.4024(4) 0.036 Uiso 1 calc R
C4 C 0.5697(11) 0.1717(2) 0.2965(4) 0.024(2) Uani 1 d .
C5 C 0.6129(12) 0.2023(2) 0.2417(4) 0.031(2) Uani 1 d .
C6 C 0.7851(12) 0.2687(3) 0.1824(4) 0.030(2) Uani 1 d .
C7 C 0.5808(13) 0.2728(3) 0.1587(4) 0.034(2) Uani 1 d .
C9 C 0.6793(14) 0.3240(3) 0.0387(6) 0.059(3) Uani 1 d .
H9A H 0.6919(14) 0.2975(3) 0.0077(6) 0.071 Uiso 1 calc R
H9B H 0.6378(14) 0.3470(3) -0.0001(6) 0.071 Uiso 1 calc R
C8 C 0.8837(15) 0.3345(4) 0.0784(6) 0.069(3) Uani 1 d .
H8A H 0.8824(15) 0.3651(4) 0.0925(6) 0.082 Uiso 1 calc R
H8B H 0.9852(15) 0.3310(4) 0.0385(6) 0.082 Uiso 1 calc R
O1 O 0.8836(9) 0.0854(2) 0.4866(3) 0.0366(14) Uani 1 d .
N1 N 0.5760(10) 0.0510(2) 0.4952(3) 0.033(2) Uani 1 d .
H1A H 0.6318(10) 0.0326(2) 0.5303(3) 0.040 Uiso 1 calc R
H1B H 0.4432(10) 0.0495(2) 0.4789(3) 0.040 Uiso 1 calc R
S7 S 0.0622(3) 0.05694(7) 0.23828(11) 0.0331(5) Uani 1 d .
S8 S -0.3988(3) 0.06391(7) 0.19427(11) 0.0336(5) Uani 1 d .
S9 S 0.1391(3) 0.12586(8) 0.09349(12) 0.0417(6) Uani 1 d .
S10 S -0.3217(3) 0.13306(8) 0.05339(13) 0.0441(6) Uani 1 d .
S11A S 0.2303(8) 0.2015(3) -0.0115(4) 0.062(3) Uani 0.74(2) d P
S11B S 0.2436(19) 0.1727(8) -0.0490(12) 0.060(7) Uani 0.26(2) d P
S12 S -0.2859(4) 0.20523(9) -0.06630(15) 0.0603(8) Uani 1 d .
C10 C 0.0066(13) 0.0039(2) 0.3682(4) 0.028(2) Uani 1 d .
C11 C -0.1064(12) 0.0290(2) 0.2986(4) 0.028(2) Uani 1 d .
C12 C -0.3126(12) 0.0326(2) 0.2777(4) 0.028(2) Uani 1 d .
H12 H -0.4090(12) 0.0185(2) 0.3076(4) 0.033 Uiso 1 calc R
C13 C -0.1454(12) 0.0814(2) 0.1752(4) 0.028(2) Uani 1 d .
C14 C -0.1137(12) 0.1105(2) 0.1174(4) 0.029(2) Uani 1 d .
C15 C 0.0415(16) 0.1663(3) 0.0234(5) 0.060(3) Uani 1 d .
C16 C -0.1612(14) 0.1690(3) 0.0046(5) 0.039(2) Uani 1 d .
C17A C 0.1210(40) 0.2272(10) -0.0914(15) 0.067(4) Uiso 0.44(2) d P
C17B C 0.1167(32) 0.2002(8) -0.1196(12) 0.067(4) Uiso 0.56(2) d P
C18 C -0.0871(22) 0.2180(6) -0.1297(8) 0.140(7) Uani 1 d .
N2 N -0.1077(11) -0.0271(2) 0.3991(3) 0.038(2) Uani 1 d .
H2A H -0.0533(11) -0.0427(2) 0.4394(3) 0.045 Uiso 1 calc R
H2B H -0.2360(11) -0.0316(2) 0.3789(3) 0.045 Uiso 1 calc R
O2 O 0.1915(8) 0.0129(2) 0.3929(3) 0.0334(13) Uani 1 d .
O3 O -0.4354(10) -0.0714(2) 0.2974(3) 0.055(2) Uani 1 d .
C19 C -0.6535(17) -0.0733(4) 0.2699(7) 0.079(4) Uani 1 d .
H19A H -0.7094(17) -0.0441(4) 0.2615(7) 0.095 Uiso 1 calc R
H19B H -0.7301(17) -0.0875(4) 0.3106(7) 0.095 Uiso 1 calc R
C20 C -0.6819(25) -0.0978(5) 0.1926(8) 0.126(6) Uani 1 d .
H20A H -0.8016(25) -0.0871(5) 0.1569(8) 0.151 Uiso 1 calc R
H20B H -0.6993(25) -0.1287(5) 0.2020(8) 0.151 Uiso 1 calc R
C21 C -0.3245(16) -0.0844(3) 0.2316(5) 0.075(3) Uani 1 d .
H21A H -0.2558(16) -0.1122(3) 0.2435(5) 0.090 Uiso 1 calc R
H21B H -0.2167(16) -0.0631(3) 0.2223(5) 0.090 Uiso 1 calc R
C22 C -0.4761(16) -0.0881(3) 0.1591(5) 0.144(7) Uani 1 d R
H22A H -0.4369(16) -0.1115(3) 0.1239(5) 0.172 Uiso 1 calc R
H22B H -0.4845(16) -0.0612(3) 0.1283(5) 0.172 Uiso 1 calc R
O4 O 0.0544(42) 0.0225(7) 0.9407(11) 0.096(6) Uiso 0.50 d P
C23 C 0.1871(48) -0.0057(12) 1.0169(21) 0.076(8) Uiso 0.50 d P
C24 C 0.0714(100) -0.0300(16) 1.0354(30) 0.165(17) Uiso 0.50 d P
C25 C -0.1859(78) -0.0142(16) 1.0142(33) 0.149(17) Uiso 0.50 d P
C26 C -0.1595(51) 0.0054(10) 0.9340(19) 0.097(9) Uiso 0.50 d P

loop_
_atom_type_symbol
_atom_type_description
_atom_type_scat_dispersion_real
_atom_type_scat_dispersion_imag
_atom_type_scat_source
C C 0.0033 0.0016 'International Tables Vol C Tables 4.2.6.8 and 6.1.1.4'
H H 0.0000 0.0000 'International Tables Vol C Tables 4.2.6.8 and 6.1.1.4'
N N 0.0061 0.0033 'International Tables Vol C Tables 4.2.6.8 and 6.1.1.4'
O O 0.0106 0.0060 'International Tables Vol C Tables 4.2.6.8 and 6.1.1.4'
S S 0.1246 0.1234 'International Tables Vol C Tables 4.2.6.8 and 6.1.1.4'

loop_
_geom_angle_atom_site_label_1
_geom_angle_atom_site_label_2
_geom_angle_atom_site_label_3
_geom_angle
_geom_angle_site_symmetry_1
_geom_angle_site_symmetry_3
C2 S1 C4 93.5(3) . .
C3 S2 C4 94.8(4) . .
C5 S3 C6 93.8(4) . .
C5 S4 C7 93.5(4) . .
C6 S5 C8 103.5(4) . .
C7 S6 C9 97.6(4) . .
O1 C1 N1 123.3(7) . .
O1 C1 C2 118.5(7) . .
N1 C1 C2 118.1(7) . .
C3 C2 C1 128.2(7) . .
C3 C2 S1 117.9(6) . .
C1 C2 S1 113.9(6) . .
C2 C3 S2 118.3(6) . .
C5 C4 S2 122.4(6) . .
C5 C4 S1 122.1(6) . .
S2 C4 S1 115.5(4) . .
C4 C5 S3 123.0(6) . .
C4 C5 S4 123.0(6) . .
S3 C5 S4 114.0(4) . .
C7 C6 S5 127.5(6) . .
C7 C6 S3 117.0(6) . .
S5 C6 S3 115.4(4) . .
C6 C7 S6 123.6(6) . .
C6 C7 S4 117.4(6) . .
S6 C7 S4 118.8(4) . .
C8 C9 S6 116.6(7) . .
C9 C8 S5 119.6(7) . .
C11 S7 C13 94.5(4) . .
C12 S8 C13 95.1(4) . .
C14 S9 C15 93.8(4) . .
C14 S10 C16 95.0(4) . .
C17A S11A C15 108.3(10) . .
C17B S11B C15 101.2(10) . .
C16 S12 C18 103.6(6) . .
O2 C10 N2 124.9(7) . .
O2 C10 C11 120.0(7) . .
N2 C10 C11 115.0(7) . .
C12 C11 C10 128.7(7) . .
C12 C11 S7 117.0(6) . .
C10 C11 S7 114.3(6) . .
C11 C12 S8 118.9(6) . .
C14 C13 S8 122.5(6) . .
C14 C13 S7 123.2(6) . .
S8 C13 S7 114.2(4) . .
C13 C14 S10 122.4(6) . .
C13 C14 S9 123.0(6) . .
S10 C14 S9 114.3(4) . .
C16 C15 S11A 125.2(7) . .
C16 C15 S9 118.5(7) . .
S11A C15 S9 116.2(6) . .
C16 C15 S11B 125.2(8) . .
S11A C15 S11B 35.1(6) . .
S9 C15 S11B 106.0(6) . .
C15 C16 S12 125.0(7) . .
C15 C16 S10 117.4(6) . .
S12 C16 S10 117.6(5) . .
C18 C17A S11A 124.0(19) . .
C18 C17B S11B 133.7(16) . .
C17B C18 C17A 39.1(11) . .
C17B C18 S12 123.4(12) . .
C17A C18 S12 117.9(13) . .
C21 O3 C19 106.9(7) . .
O3 C19 C20 109.3(10) . .
C19 C20 C22 100.3(10) . .
O3 C21 C22 108.1(5) . .
C21 C22 C20 104.2(6) . .
C24 O4 C25 113.1(42) 3_557 3_557
C24 O4 C26 45.8(33) 3_557 .
C25 O4 C26 127.9(32) 3_557 .
C24 O4 C23 101.3(34) 3_557 .
C25 O4 C23 22.8(27) 3_557 .
C26 O4 C23 105.4(19) . .
C24 O4 C23 30.6(33) 3_557 3_557
C25 O4 C23 106.8(28) 3_557 3_557
C26 O4 C23 27.0(13) . 3_557
C23 O4 C23 87.0(15) . 3_557
C25 C23 C26 128.1(66) 3_557 3_557
C25 C23 C24 136.7(62) 3_557 .
C26 C23 C24 62.7(37) 3_557 .
C25 C23 O4 32.1(42) 3_557 .
C26 C23 O4 124.9(38) 3_557 .
C24 C23 O4 104.8(32) . .
C25 C23 O4 120.6(49) 3_557 3_557
C26 C23 O4 51.3(33) 3_557 3_557
C24 C23 O4 25.9(28) . 3_557
O4 C23 O4 93.0(15) . 3_557
O4 C24 C26 93.2(52) 3_557 3_557
O4 C24 C23 123.6(55) 3_557 .
C26 C24 C23 46.0(32) 3_557 .
O4 C24 C25 36.0(28) 3_557 .
C26 C24 C25 110.4(46) 3_557 .
C23 C24 C25 113.4(39) . .
O4 C24 C25 113.7(43) 3_557 3_557
C26 C24 C25 56.0(43) 3_557 3_557
C23 C24 C25 17.9(28) . 3_557
C25 C24 C25 96.6(29) . 3_557
C23 C25 O4 125.0(64) 3_557 3_557
C23 C25 C26 26.8(36) 3_557 .
O4 C25 C26 123.8(39) 3_557 .
C23 C25 C24 107.3(51) 3_557 .
O4 C25 C24 30.9(24) 3_557 .
C26 C25 C24 96.2(34) . .
C23 C25 C24 25.4(37) 3_557 3_557
O4 C25 C24 99.8(36) 3_557 3_557
C26 C25 C24 35.9(20) . 3_557
C24 C25 C24 83.4(29) . 3_557
C23 C26 C24 71.4(38) 3_557 3_557
C23 C26 C25 25.2(33) 3_557 .
C24 C26 C25 88.1(45) 3_557 .
C23 C26 O4 101.8(39) 3_557 .
C24 C26 O4 41.0(37) 3_557 .
C25 C26 O4 105.6(25) . .

loop_
_geom_bond_atom_site_label_1
_geom_bond_atom_site_label_2
_geom_bond_distance
_geom_bond_site_symmetry_2
S1 C2 1.742(8) .
S1 C4 1.749(7) .
S2 C3 1.701(7) .
S2 C4 1.747(8) .
S3 C5 1.740(8) .
S3 C6 1.760(8) .
S4 C5 1.754(8) .
S4 C7 1.758(8) .
S5 C6 1.721(8) .
S5 C8 1.795(9) .
S6 C7 1.744(8) .
S6 C9 1.777(9) .
C1 O1 1.220(9) .
C1 N1 1.323(9) .
C1 C2 1.487(10) .
C2 C3 1.335(10) .
C4 C5 1.350(10) .
C6 C7 1.322(10) .
C9 C8 1.431(12) .
S7 C11 1.754(8) .
S7 C13 1.762(7) .
S8 C12 1.719(7) .
S8 C13 1.754(8) .
S9 C14 1.754(8) .
S9 C15 1.765(9) .
S10 C14 1.748(7) .
S10 C16 1.750(8) .
S11A C17A 1.63(2) .
S11A C15 1.754(10) .
S11B C17B 1.59(2) .
S11B C15 1.846(14) .
S12 C16 1.746(8) .
S12 C18 1.759(13) .
C10 O2 1.235(9) .
C10 N2 1.329(9) .
C10 C11 1.503(10) .
C11 C12 1.325(10) .
C13 C14 1.337(9) .
C15 C16 1.296(12) .
C17A C18 1.43(3) .
C17B C18 1.40(2) .
O3 C21 1.407(10) .
O3 C19 1.415(11) .
C19 C20 1.47(2) .
C20 C22 1.50(2) .
C21 C22 1.46 .
O4 C24 0.95(5) 3_557
O4 C25 1.09(5) 3_557
O4 C26 1.45(4) .
O4 C23 1.68(4) .
O4 C23 1.82(4) 3_557
C23 C25 0.80(5) 3_557
C23 C26 0.84(4) 3_557
C23 C24 1.11(5) .
C23 O4 1.82(4) 3_557
C24 O4 0.95(5) 3_557
C24 C26 1.04(5) 3_557
C24 C25 1.71(6) .
C24 C25 1.78(6) 3_557
C25 C23 0.80(5) 3_557
C25 O4 1.09(5) 3_557
C25 C26 1.47(6) .
C25 C24 1.78(6) 3_557
C26 C23 0.84(4) 3_557
C26 C24 1.04(5) 3_557
